data_7059246
loop_
_publ_author_name
'Dinda, Soumitra'
'Roy, Syamantak'
'Patra, Sarat Chandra'
'Bhandary, Subhrajyoti'
'Pramanik, Kausikisankar'
'Ganguly, Sanjib'

_publ_section_title
;
 Polyaromatic hydrocarbon derivatized azo-oximes of cobalt(iii) for the
 ligand-redox controlled electrocatalytic oxygen reduction reaction
;
_journal_issue 9
_journal_name_full 'New Journal of Chemistry'
_journal_page_first 3737
_journal_page_last 3747
_journal_paper_doi 10.1039/C9NJ05527D
_journal_volume 44
_journal_year 2020
_chemical_formula_moiety '(C69 H42 N9 O3 Co), 2(C6 H6)'
_chemical_formula_sum 'C81 H54 Co N9 O3'
_chemical_formula_weight 1260.26
_space_group_crystal_system orthorhombic
_space_group_IT_number 61
_space_group_name_Hall '-P 2ac 2ab'
_space_group_name_H-M_alt 'P b c a'
_atom_sites_solution_hydrogens geom
_audit_creation_method SHELXL-2014/7
_audit_update_record
;
2018-06-04 deposited with the CCDC.	2020-01-28 downloaded from the CCDC.
;
_cell_angle_alpha 90
_cell_angle_beta 90
_cell_angle_gamma 90
_cell_formula_units_Z 8
_cell_length_a 20.9681(18)
_cell_length_b 24.686(2)
_cell_length_c 24.862(2)
_cell_measurement_reflns_used 570
_cell_measurement_temperature 273(2)
_cell_measurement_theta_max 27.62
_cell_measurement_theta_min 1.84
_cell_volume 12869.0(18)
_computing_cell_refinement 'SMART APEX II'
_computing_data_collection 'SMART APEX II (Bruker,2010)'
_computing_data_reduction 'SAINT (Bruker,2000)'
_computing_structure_refinement 'SHELXL-2014/7 (Sheldrick, 2014)'
_computing_structure_solution 'SHELXS-97 (sheldrick,2008)'
_diffrn_ambient_temperature 273(2)
_diffrn_measured_fraction_theta_full 0.999
_diffrn_measured_fraction_theta_max 0.990
_diffrn_measurement_device_type 'CCD area-detector'
_diffrn_measurement_method 'phi and omega scans'
_diffrn_radiation_type MoK\a
_diffrn_radiation_wavelength 0.71073
_diffrn_reflns_av_R_equivalents 0.1961
_diffrn_reflns_av_unetI/netI 0.0965
_diffrn_reflns_Laue_measured_fraction_full 0.999
_diffrn_reflns_Laue_measured_fraction_max 0.990
_diffrn_reflns_limit_h_max 27
_diffrn_reflns_limit_h_min -27
_diffrn_reflns_limit_k_max 31
_diffrn_reflns_limit_k_min -31
_diffrn_reflns_limit_l_max 31
_diffrn_reflns_limit_l_min -31
_diffrn_reflns_number 212552
_diffrn_reflns_point_group_measured_fraction_full 0.999
_diffrn_reflns_point_group_measured_fraction_max 0.990
_diffrn_reflns_theta_full 25.242
_diffrn_reflns_theta_max 27.617
_diffrn_reflns_theta_min 1.842
_diffrn_source 'fine-focus sealed tube'
_exptl_absorpt_coefficient_mu 0.326
_exptl_absorpt_correction_type multi-scan
_exptl_absorpt_process_details 'sadabs(sheldrick, 1996)'
_exptl_crystal_colour brown
_exptl_crystal_density_diffrn 1.301
_exptl_crystal_density_method 'not measured'
_exptl_crystal_description parallelopiped
_exptl_crystal_F_000 5232
_exptl_crystal_size_max 0.43
_exptl_crystal_size_mid 0.34
_exptl_crystal_size_min 0.22
_exptl_transmission_factor_max 0.930
_exptl_transmission_factor_min 0.873
_refine_diff_density_max 0.691
_refine_diff_density_min -0.453
_refine_diff_density_rms 0.068
_refine_ls_extinction_method none
_refine_ls_goodness_of_fit_ref 0.961
_refine_ls_hydrogen_treatment constr
_refine_ls_matrix_type full
_refine_ls_number_parameters 757
_refine_ls_number_reflns 14820
_refine_ls_number_restraints 0
_refine_ls_restrained_S_all 0.961
_refine_ls_R_factor_all 0.1753
_refine_ls_R_factor_gt 0.0717
_refine_ls_shift/su_max 0.001
_refine_ls_shift/su_mean 0.000
_refine_ls_structure_factor_coef Fsqd
_refine_ls_weighting_details 'w=1/[\s^2^(Fo^2^)+(0.1419P)^2^] where P=(Fo^2^+2Fc^2^)/3'
_refine_ls_weighting_scheme calc
_refine_ls_wR_factor_gt 0.2001
_refine_ls_wR_factor_ref 0.2632
_reflns_Friedel_coverage 0.000
_reflns_number_gt 6130
_reflns_number_total 14820
_reflns_threshold_expression 'I > 2\s(I)'
_cod_data_source_file c9nj05527d2.cif
_cod_data_source_block 2a
_cod_depositor_comments
;Adding full bibliography for 7059244--7059246.cif.

 Adding full bibliography for 7059244--7059246.cif.
;
_cod_original_cell_volume 12869(2)
_cod_database_code 7059246
_shelx_shelxl_version_number 2014/7
_shelx_space_group_comment
;
The symmetry employed for this shelxl refinement is uniquely defined
by the following loop, which should always be used as a source of
symmetry information in preference to the above space-group names.
They are only intended as comments.
;

loop_
_space_group_symop_operation_xyz
'x, y, z'
'x+1/2, -y+1/2, -z'
'-x, y+1/2, -z+1/2'
'-x+1/2, -y, z+1/2'
'-x, -y, -z'
'-x-1/2, y-1/2, z'
'x, -y-1/2, z-1/2'
'x-1/2, y, -z-1/2'

loop_
_atom_site_label
_atom_site_type_symbol
_atom_site_fract_x
_atom_site_fract_y
_atom_site_fract_z
_atom_site_U_iso_or_equiv
_atom_site_adp_type
_atom_site_occupancy
_atom_site_site_symmetry_order
_atom_site_calc_flag
_atom_site_refinement_flags_posn
_atom_site_refinement_flags_adp
Co1 Co 0.71448(2) 0.04333(2) 0.18142(2) 0.0488(2) Uani 1 1 d . .
O1 O 0.81513(15) 0.05918(13) 0.10909(13) 0.0685(9) Uani 1 1 d . .
O2 O 0.64009(14) -0.01285(12) 0.10389(12) 0.0628(8) Uani 1 1 d . .
O3 O 0.82559(14) 0.04569(13) 0.24575(13) 0.0690(9) Uani 1 1 d . .
N1 N 0.78595(15) 0.02571(15) 0.13774(14) 0.0528(9) Uani 1 1 d . .
N2 N 0.76313(17) -0.05864(15) 0.16954(15) 0.0566(9) Uani 1 1 d . .
N3 N 0.71810(15) -0.03314(13) 0.19442(14) 0.0493(8) Uani 1 1 d . .
N4 N 0.66160(15) 0.03204(15) 0.12023(13) 0.0507(8) Uani 1 1 d . .
N5 N 0.67506(18) 0.12357(15) 0.11208(15) 0.0595(9) Uani 1 1 d . .
N6 N 0.71008(16) 0.11679(14) 0.15448(15) 0.0550(9) Uani 1 1 d . .
N7 N 0.76663(16) 0.05536(14) 0.24332(14) 0.0556(9) Uani 1 1 d . .
C53 C 0.73523(19) 0.07516(16) 0.28658(16) 0.0498(10) Uani 1 1 d . .
N9 N 0.64992(15) 0.06688(14) 0.23227(13) 0.0503(8) Uani 1 1 d . .
C1 C 0.6715(2) -0.06719(18) 0.21955(18) 0.0553(11) Uani 1 1 d . .
C2 C 0.6517(2) -0.1142(2) 0.1928(2) 0.0688(13) Uani 1 1 d . .
H2A H 0.6696 -0.1237 0.1599 0.083 Uiso 1 1 calc R U
C3 C 0.6061(3) -0.1456(2) 0.2155(3) 0.0874(16) Uani 1 1 d . .
H3A H 0.5922 -0.1765 0.1977 0.105 Uiso 1 1 calc R U
C4 C 0.5799(3) -0.1322(3) 0.2649(3) 0.0903(18) Uani 1 1 d . .
H4A H 0.5488 -0.1543 0.2801 0.108 Uiso 1 1 calc R U
C5 C 0.5993(3) -0.0873(2) 0.2907(2) 0.0888(17) Uani 1 1 d . .
H5A H 0.5819 -0.0789 0.3240 0.107 Uiso 1 1 calc R U
C6 C 0.6452(2) -0.05297(19) 0.26835(19) 0.0696(13) Uani 1 1 d . .
H6A H 0.6577 -0.0214 0.2859 0.084 Uiso 1 1 calc R U
C7 C 0.80258(19) -0.02678(18) 0.14021(17) 0.0521(11) Uani 1 1 d . .
C8 C 0.8549(2) -0.05026(17) 0.10884(18) 0.0580(11) Uani 1 1 d . .
C9 C 0.8405(2) -0.0930(2) 0.0739(2) 0.0748(14) Uani 1 1 d . .
H9A H 0.7996 -0.1078 0.0745 0.090 Uiso 1 1 calc R U
C10 C 0.8846(2) -0.1138(2) 0.0389(2) 0.0795(16) Uani 1 1 d . .
H10A H 0.8738 -0.1429 0.0170 0.095 Uiso 1 1 calc R U
C11 C 0.9921(2) -0.1082(2) -0.0033(2) 0.0760(14) Uani 1 1 d . .
H11A H 0.9811 -0.1350 -0.0280 0.091 Uiso 1 1 calc R U
C12 C 1.0502(3) -0.0862(2) -0.0053(2) 0.0808(16) Uani 1 1 d . .
H12A H 1.0790 -0.0980 -0.0313 0.097 Uiso 1 1 calc R U
C13 C 1.1296(2) -0.0205(3) 0.0301(2) 0.0796(15) Uani 1 1 d . .
H13A H 1.1589 -0.0316 0.0042 0.096 Uiso 1 1 calc R U
C14 C 1.1464(2) 0.0190(3) 0.0654(3) 0.0861(16) Uani 1 1 d . .
H14A H 1.1868 0.0343 0.0636 0.103 Uiso 1 1 calc R U
C15 C 1.1037(2) 0.0368(2) 0.1043(2) 0.0826(16) Uani 1 1 d . .
H15A H 1.1158 0.0638 0.1283 0.099 Uiso 1 1 calc R U
C16 C 0.9974(2) 0.0321(2) 0.14602(19) 0.0682(13) Uani 1 1 d . .
H16A H 1.0091 0.0586 0.1707 0.082 Uiso 1 1 calc R U
C17 C 0.9370(2) 0.01119(19) 0.14752(19) 0.0642(12) Uani 1 1 d . .
H17A H 0.9085 0.0232 0.1735 0.077 Uiso 1 1 calc R U
C18 C 0.9461(2) -0.09149(19) 0.0360(2) 0.0670(13) Uani 1 1 d . .
C19 C 1.0692(2) -0.0450(2) 0.03172(19) 0.0643(13) Uani 1 1 d . .
C20 C 1.0422(2) 0.0141(2) 0.10768(18) 0.0628(12) Uani 1 1 d . .
C21 C 0.91753(19) -0.02863(17) 0.10988(17) 0.0516(10) Uani 1 1 d . .
C22 C 0.96265(19) -0.04975(17) 0.07257(17) 0.0550(11) Uani 1 1 d . .
C23 C 1.02532(19) -0.02727(18) 0.07118(17) 0.0548(11) Uani 1 1 d . .
C24 C 0.7311(2) 0.16613(18) 0.18032(18) 0.0609(12) Uani 1 1 d . .
C25 C 0.7900(3) 0.1687(2) 0.2020(2) 0.0772(14) Uani 1 1 d . .
H25A H 0.8173 0.1390 0.1997 0.093 Uiso 1 1 calc R U
C26 C 0.8094(3) 0.2148(3) 0.2273(3) 0.107(2) Uani 1 1 d . .
H26A H 0.8502 0.2166 0.2417 0.128 Uiso 1 1 calc R U
C27 C 0.7690(4) 0.2589(3) 0.2319(3) 0.116(2) Uani 1 1 d . .
H27A H 0.7820 0.2900 0.2500 0.139 Uiso 1 1 calc R U
C28 C 0.7104(4) 0.2559(2) 0.2097(3) 0.109(2) Uani 1 1 d . .
H28A H 0.6833 0.2857 0.2122 0.131 Uiso 1 1 calc R U
C29 C 0.6889(3) 0.2093(2) 0.1828(2) 0.0841(16) Uani 1 1 d . .
H29A H 0.6485 0.2075 0.1675 0.101 Uiso 1 1 calc R U
C30 C 0.6500(2) 0.07790(18) 0.09146(17) 0.0535(11) Uani 1 1 d . .
C31 C 0.6128(2) 0.07833(17) 0.04154(18) 0.0570(11) Uani 1 1 d . .
C32 C 0.5479(2) 0.0684(2) 0.0438(2) 0.0831(16) Uani 1 1 d . .
H32A H 0.5286 0.0615 0.0768 0.100 Uiso 1 1 calc R U
C33 C 0.5116(2) 0.0688(3) -0.0025(2) 0.0896(18) Uani 1 1 d . .
H33A H 0.4679 0.0627 0.0000 0.107 Uiso 1 1 calc R U
C34 C 0.5019(3) 0.0779(2) -0.1019(3) 0.0941(18) Uani 1 1 d . .
H34A H 0.4582 0.0718 -0.1007 0.113 Uiso 1 1 calc R U
C35 C 0.5299(3) 0.0863(2) -0.1498(3) 0.0904(17) Uani 1 1 d . .
H35A H 0.5051 0.0856 -0.1808 0.109 Uiso 1 1 calc R U
C36 C 0.6255(4) 0.1040(2) -0.2038(2) 0.0935(18) Uani 1 1 d . .
H36A H 0.6013 0.1026 -0.2351 0.112 Uiso 1 1 calc R U
C37 C 0.6894(4) 0.1136(2) -0.2073(2) 0.0963(19) Uani 1 1 d . .
H37A H 0.7083 0.1190 -0.2407 0.116 Uiso 1 1 calc R U
C38 C 0.7258(3) 0.1154(2) -0.1614(2) 0.0901(17) Uani 1 1 d . .
H38A H 0.7691 0.1230 -0.1643 0.108 Uiso 1 1 calc R U
C39 C 0.7366(2) 0.1038(2) -0.0625(2) 0.0733(14) Uani 1 1 d . .
H39A H 0.7805 0.1084 -0.0647 0.088 Uiso 1 1 calc R U
C40 C 0.7102(2) 0.09513(19) -0.01381(19) 0.0608(12) Uani 1 1 d . .
H40A H 0.7359 0.0939 0.0166 0.073 Uiso 1 1 calc R U
C41 C 0.5378(2) 0.0779(2) -0.0521(2) 0.0737(14) Uani 1 1 d . .
C42 C 0.5957(3) 0.09624(19) -0.1541(2) 0.0712(13) Uani 1 1 d . .
C43 C 0.7001(2) 0.10616(19) -0.1104(2) 0.0652(13) Uani 1 1 d . .
C44 C 0.6426(2) 0.08778(16) -0.00872(17) 0.0520(10) Uani 1 1 d . .
C45 C 0.6052(2) 0.08800(17) -0.05578(18) 0.0556(11) Uani 1 1 d . .
C46 C 0.6335(2) 0.09696(17) -0.10723(18) 0.0584(11) Uani 1 1 d . .
C47 C 0.58386(19) 0.07961(18) 0.22306(16) 0.0521(10) Uani 1 1 d . .
C48 C 0.5597(2) 0.1290(2) 0.2397(2) 0.0701(13) Uani 1 1 d . .
H48A H 0.5860 0.1542 0.2564 0.084 Uiso 1 1 calc R U
C49 C 0.4957(2) 0.1403(2) 0.2311(2) 0.0884(17) Uani 1 1 d . .
H49A H 0.4793 0.1737 0.2415 0.106 Uiso 1 1 calc R U
C50 C 0.4570(3) 0.1036(2) 0.2080(2) 0.0830(15) Uani 1 1 d . .
H50A H 0.4141 0.1115 0.2028 0.100 Uiso 1 1 calc R U
C51 C 0.4809(2) 0.0546(2) 0.1921(2) 0.0774(15) Uani 1 1 d . .
H51A H 0.4540 0.0290 0.1766 0.093 Uiso 1 1 calc R U
C52 C 0.5456(2) 0.04275(19) 0.19902(19) 0.0622(12) Uani 1 1 d . .
H52A H 0.5621 0.0099 0.1872 0.075 Uiso 1 1 calc R U
N8 N 0.67131(16) 0.08360(14) 0.27795(14) 0.0537(9) Uani 1 1 d . .
C54 C 0.7631(2) 0.08420(17) 0.33929(17) 0.0525(10) Uani 1 1 d . .
C55 C 0.8020(2) 0.04446(18) 0.36130(19) 0.0580(11) Uani 1 1 d . .
H55A H 0.8126 0.0144 0.3406 0.070 Uiso 1 1 calc R U
C56 C 0.8252(2) 0.04840(19) 0.41297(19) 0.0619(12) Uani 1 1 d . .
H56A H 0.8521 0.0216 0.4261 0.074 Uiso 1 1 calc R U
C57 C 0.8295(2) 0.0967(2) 0.5005(2) 0.0726(14) Uani 1 1 d . .
H57A H 0.8548 0.0694 0.5150 0.087 Uiso 1 1 calc R U
C58 C 0.8136(3) 0.1389(3) 0.5311(2) 0.0793(15) Uani 1 1 d . .
H58A H 0.8292 0.1410 0.5661 0.095 Uiso 1 1 calc R U
C59 C 0.7529(3) 0.2235(3) 0.5445(2) 0.0951(18) Uani 1 1 d . .
H59A H 0.7667 0.2255 0.5799 0.114 Uiso 1 1 calc R U
C60 C 0.7121(4) 0.2627(3) 0.5246(3) 0.104(2) Uani 1 1 d . .
H60A H 0.6978 0.2903 0.5471 0.125 Uiso 1 1 calc R U
C61 C 0.6925(3) 0.2612(2) 0.4717(3) 0.0996(19) Uani 1 1 d . .
H61A H 0.6660 0.2885 0.4587 0.119 Uiso 1 1 calc R U
C62 C 0.6948(2) 0.21698(19) 0.3820(2) 0.0712(13) Uani 1 1 d . .
H62A H 0.6720 0.2456 0.3672 0.085 Uiso 1 1 calc R U
C63 C 0.7105(2) 0.17482(19) 0.35039(19) 0.0634(12) Uani 1 1 d . .
H63A H 0.6971 0.1745 0.3147 0.076 Uiso 1 1 calc R U
C64 C 0.8089(2) 0.09217(18) 0.44616(18) 0.0543(11) Uani 1 1 d . .
C65 C 0.7735(2) 0.1806(2) 0.5118(2) 0.0671(13) Uani 1 1 d . .
C66 C 0.7117(2) 0.21946(19) 0.4370(2) 0.0695(13) Uani 1 1 d . .
C67 C 0.74716(19) 0.13076(17) 0.37054(16) 0.0514(10) Uani 1 1 d . .
C68 C 0.76985(19) 0.13375(17) 0.42447(17) 0.0525(10) Uani 1 1 d . .
C69 C 0.7519(2) 0.17803(18) 0.45803(18) 0.0598(11) Uani 1 1 d . .
C70 C 0.9530(5) 0.1893(3) 0.1332(3) 0.2214(16) Uani 1 1 d G .
H70 H 0.9459 0.1601 0.1561 0.266 Uiso 1 1 calc R U
C71 C 0.9089(3) 0.2016(3) 0.0933(4) 0.2214(16) Uani 1 1 d G .
H71 H 0.8723 0.1806 0.0895 0.266 Uiso 1 1 calc R U
C72 C 0.9194(4) 0.2453(4) 0.0592(3) 0.2214(16) Uani 1 1 d G .
H72 H 0.8899 0.2535 0.0325 0.266 Uiso 1 1 calc R U
C73 C 0.9740(5) 0.2766(3) 0.0649(3) 0.2214(16) Uani 1 1 d G .
H73 H 0.9811 0.3058 0.0420 0.266 Uiso 1 1 calc R U
C74 C 1.0182(3) 0.2643(3) 0.1048(4) 0.2214(16) Uani 1 1 d G .
H74 H 1.0547 0.2853 0.1086 0.266 Uiso 1 1 calc R U
C75 C 1.0076(4) 0.2206(4) 0.1390(3) 0.2214(16) Uani 1 1 d G .
H75 H 1.0372 0.2124 0.1657 0.266 Uiso 1 1 calc R U
C76 C 0.4476(5) 0.1925(2) 0.0968(3) 0.2214(16) Uani 1 1 d G .
H76 H 0.4391 0.1557 0.0935 0.266 Uiso 1 1 calc R U
C77 C 0.3983(3) 0.2284(4) 0.1083(3) 0.2214(16) Uani 1 1 d G .
H77 H 0.3569 0.2155 0.1127 0.266 Uiso 1 1 calc R U
C78 C 0.4109(4) 0.2834(3) 0.1133(3) 0.2214(16) Uani 1 1 d G .
H78 H 0.3779 0.3074 0.1210 0.266 Uiso 1 1 calc R U
C79 C 0.4727(5) 0.3026(2) 0.1068(3) 0.2214(16) Uani 1 1 d G .
H79 H 0.4811 0.3395 0.1102 0.266 Uiso 1 1 calc R U
C80 C 0.5220(3) 0.2668(4) 0.0954(3) 0.2214(16) Uani 1 1 d G .
H80 H 0.5634 0.2796 0.0910 0.266 Uiso 1 1 calc R U
C81 C 0.5094(4) 0.2117(3) 0.0904(3) 0.2214(16) Uani 1 1 d G .
H81 H 0.5424 0.1877 0.0827 0.266 Uiso 1 1 calc R U

loop_
_atom_site_aniso_label
_atom_site_aniso_U_11
_atom_site_aniso_U_22
_atom_site_aniso_U_33
_atom_site_aniso_U_23
_atom_site_aniso_U_13
_atom_site_aniso_U_12
Co1 0.0376(3) 0.0526(4) 0.0563(4) -0.0032(3) 0.0047(2) -0.0013(3)
O1 0.0541(19) 0.068(2) 0.084(2) -0.0019(17) 0.0202(17) -0.0084(16)
O2 0.0549(19) 0.0580(19) 0.075(2) -0.0082(16) -0.0046(15) -0.0057(15)
O3 0.0357(17) 0.094(2) 0.078(2) -0.0164(18) -0.0007(15) 0.0017(16)
N1 0.042(2) 0.058(2) 0.059(2) -0.0070(17) 0.0066(16) -0.0055(18)
N2 0.0373(19) 0.058(2) 0.074(2) -0.0024(18) -0.0023(17) 0.0043(18)
N3 0.0374(19) 0.048(2) 0.063(2) 0.0019(15) 0.0011(16) 0.0026(16)
N4 0.0347(19) 0.060(2) 0.058(2) -0.0038(18) 0.0074(15) 0.0002(16)
N5 0.058(2) 0.056(2) 0.064(2) 0.0041(19) 0.0044(19) -0.0006(19)
N6 0.051(2) 0.052(2) 0.062(2) 0.0006(17) 0.0113(18) -0.0065(17)
N7 0.036(2) 0.064(2) 0.067(2) -0.0078(18) 0.0004(16) 0.0020(17)
C53 0.042(2) 0.050(3) 0.058(3) -0.010(2) 0.0040(19) 0.0023(19)
N9 0.041(2) 0.057(2) 0.053(2) -0.0002(17) 0.0022(16) -0.0018(16)
C1 0.043(2) 0.054(3) 0.068(3) 0.015(2) -0.002(2) 0.002(2)
C2 0.063(3) 0.061(3) 0.083(3) 0.001(3) 0.000(3) -0.012(3)
C3 0.070(4) 0.082(4) 0.110(5) 0.015(3) -0.009(3) -0.022(3)
C4 0.067(4) 0.080(4) 0.124(5) 0.032(4) 0.012(3) -0.019(3)
C5 0.078(4) 0.086(4) 0.102(4) 0.026(4) 0.032(3) 0.007(3)
C6 0.074(3) 0.062(3) 0.073(3) 0.002(2) 0.019(3) 0.002(3)
C7 0.035(2) 0.054(3) 0.067(3) -0.009(2) 0.0044(19) 0.003(2)
C8 0.043(3) 0.058(3) 0.073(3) -0.009(2) 0.006(2) 0.004(2)
C9 0.047(3) 0.071(3) 0.106(4) -0.030(3) 0.006(3) -0.011(2)
C10 0.056(3) 0.079(4) 0.104(4) -0.042(3) 0.007(3) 0.000(3)
C11 0.058(3) 0.082(4) 0.088(4) -0.028(3) 0.009(3) 0.005(3)
C12 0.058(3) 0.095(4) 0.089(4) -0.017(3) 0.014(3) 0.015(3)
C13 0.037(3) 0.117(5) 0.085(4) 0.009(3) 0.008(2) 0.010(3)
C14 0.039(3) 0.117(5) 0.102(4) -0.001(4) -0.006(3) -0.007(3)
C15 0.048(3) 0.109(5) 0.091(4) -0.004(3) -0.012(3) -0.016(3)
C16 0.050(3) 0.088(4) 0.067(3) -0.020(3) -0.009(2) -0.005(3)
C17 0.045(3) 0.078(3) 0.070(3) -0.014(2) 0.001(2) 0.004(2)
C18 0.046(3) 0.066(3) 0.090(3) -0.020(3) 0.005(2) 0.009(2)
C19 0.040(3) 0.082(4) 0.070(3) 0.004(3) -0.002(2) 0.014(2)
C20 0.041(3) 0.084(3) 0.063(3) -0.008(2) -0.008(2) 0.000(2)
C21 0.038(2) 0.056(3) 0.062(3) -0.009(2) -0.0001(19) 0.003(2)
C22 0.039(2) 0.064(3) 0.062(3) -0.008(2) -0.0015(19) 0.008(2)
C23 0.032(2) 0.067(3) 0.065(3) 0.001(2) -0.0026(19) 0.009(2)
C24 0.065(3) 0.047(3) 0.070(3) -0.003(2) 0.012(2) -0.014(2)
C25 0.070(4) 0.068(3) 0.093(4) -0.008(3) 0.006(3) -0.021(3)
C26 0.087(4) 0.093(5) 0.141(6) -0.022(4) -0.003(4) -0.040(4)
C27 0.118(6) 0.081(5) 0.149(7) -0.030(4) 0.014(5) -0.040(5)
C28 0.119(6) 0.061(4) 0.147(6) -0.019(4) 0.022(5) -0.006(4)
C29 0.083(4) 0.054(3) 0.116(5) -0.010(3) 0.010(3) -0.003(3)
C30 0.045(3) 0.059(3) 0.057(3) 0.009(2) 0.004(2) 0.005(2)
C31 0.045(3) 0.058(3) 0.068(3) 0.001(2) -0.002(2) 0.002(2)
C32 0.047(3) 0.126(5) 0.075(3) 0.022(3) 0.003(3) -0.007(3)
C33 0.043(3) 0.130(5) 0.096(4) 0.024(4) -0.007(3) -0.012(3)
C34 0.061(4) 0.115(5) 0.107(5) 0.003(4) -0.027(3) -0.008(3)
C35 0.098(5) 0.091(4) 0.082(4) 0.001(3) -0.033(4) 0.002(3)
C36 0.133(6) 0.075(4) 0.073(4) 0.006(3) -0.012(4) 0.021(4)
C37 0.136(6) 0.086(4) 0.067(4) 0.005(3) 0.015(4) 0.015(4)
C38 0.104(5) 0.080(4) 0.086(4) 0.007(3) 0.027(4) 0.016(3)
C39 0.055(3) 0.082(4) 0.084(4) 0.003(3) 0.007(3) 0.009(3)
C40 0.042(3) 0.073(3) 0.068(3) 0.003(2) 0.003(2) -0.002(2)
C41 0.054(3) 0.086(4) 0.082(4) 0.015(3) -0.015(3) -0.004(3)
C42 0.090(4) 0.061(3) 0.062(3) 0.003(2) -0.012(3) 0.004(3)
C43 0.069(3) 0.060(3) 0.067(3) 0.005(2) 0.014(3) 0.011(2)
C44 0.049(3) 0.048(2) 0.060(3) 0.003(2) -0.004(2) 0.002(2)
C45 0.053(3) 0.049(3) 0.065(3) 0.003(2) -0.002(2) 0.002(2)
C46 0.071(3) 0.044(2) 0.061(3) -0.003(2) 0.000(2) 0.009(2)
C47 0.036(2) 0.065(3) 0.055(3) 0.001(2) 0.0063(19) 0.000(2)
C48 0.051(3) 0.072(3) 0.087(3) -0.003(3) 0.001(2) 0.005(2)
C49 0.051(3) 0.089(4) 0.125(5) -0.006(3) 0.001(3) 0.013(3)
C50 0.043(3) 0.094(4) 0.112(4) 0.004(3) 0.003(3) 0.003(3)
C51 0.039(3) 0.098(4) 0.095(4) -0.001(3) -0.005(2) -0.011(3)
C52 0.041(3) 0.072(3) 0.074(3) -0.002(2) 0.005(2) -0.005(2)
N8 0.045(2) 0.056(2) 0.060(2) -0.0052(17) 0.0065(17) 0.0010(16)
C54 0.046(2) 0.055(3) 0.057(3) -0.002(2) 0.001(2) -0.004(2)
C55 0.049(3) 0.053(3) 0.073(3) -0.004(2) 0.003(2) 0.005(2)
C56 0.045(3) 0.067(3) 0.075(3) 0.012(3) -0.004(2) 0.003(2)
C57 0.050(3) 0.095(4) 0.073(3) 0.014(3) 0.001(2) -0.002(3)
C58 0.072(3) 0.111(5) 0.055(3) -0.003(3) -0.003(3) -0.028(3)
C59 0.130(5) 0.089(4) 0.066(4) -0.013(3) 0.005(4) -0.031(4)
C60 0.160(7) 0.077(4) 0.077(4) -0.025(3) 0.008(4) -0.009(4)
C61 0.133(5) 0.059(4) 0.107(5) -0.011(3) 0.023(4) 0.008(3)
C62 0.083(3) 0.052(3) 0.079(3) 0.002(3) -0.003(3) 0.010(3)
C63 0.071(3) 0.057(3) 0.062(3) -0.001(2) -0.003(2) 0.008(2)
C64 0.043(2) 0.061(3) 0.059(3) 0.006(2) -0.002(2) -0.005(2)
C65 0.072(3) 0.066(3) 0.063(3) -0.003(3) 0.006(2) -0.018(3)
C66 0.083(4) 0.049(3) 0.077(3) -0.008(2) 0.007(3) -0.007(3)
C67 0.048(3) 0.051(3) 0.056(3) 0.000(2) 0.005(2) -0.002(2)
C68 0.045(2) 0.058(3) 0.054(3) -0.001(2) 0.0065(19) -0.009(2)
C69 0.066(3) 0.048(3) 0.065(3) -0.007(2) 0.009(2) -0.012(2)
C70 0.193(4) 0.192(4) 0.279(4) -0.004(3) -0.002(3) -0.006(3)
C71 0.193(4) 0.192(4) 0.279(4) -0.004(3) -0.002(3) -0.006(3)
C72 0.193(4) 0.192(4) 0.279(4) -0.004(3) -0.002(3) -0.006(3)
C73 0.193(4) 0.192(4) 0.279(4) -0.004(3) -0.002(3) -0.006(3)
C74 0.193(4) 0.192(4) 0.279(4) -0.004(3) -0.002(3) -0.006(3)
C75 0.193(4) 0.192(4) 0.279(4) -0.004(3) -0.002(3) -0.006(3)
C76 0.193(4) 0.192(4) 0.279(4) -0.004(3) -0.002(3) -0.006(3)
C77 0.193(4) 0.192(4) 0.279(4) -0.004(3) -0.002(3) -0.006(3)
C78 0.193(4) 0.192(4) 0.279(4) -0.004(3) -0.002(3) -0.006(3)
C79 0.193(4) 0.192(4) 0.279(4) -0.004(3) -0.002(3) -0.006(3)
C80 0.193(4) 0.192(4) 0.279(4) -0.004(3) -0.002(3) -0.006(3)
C81 0.193(4) 0.192(4) 0.279(4) -0.004(3) -0.002(3) -0.006(3)

loop_
_atom_type_symbol
_atom_type_description
_atom_type_scat_dispersion_real
_atom_type_scat_dispersion_imag
_atom_type_scat_source
C C 0.0033 0.0016 'International Tables Vol C Tables 4.2.6.8 and 6.1.1.4'
H H 0.0000 0.0000 'International Tables Vol C Tables 4.2.6.8 and 6.1.1.4'
N N 0.0061 0.0033 'International Tables Vol C Tables 4.2.6.8 and 6.1.1.4'
O O 0.0106 0.0060 'International Tables Vol C Tables 4.2.6.8 and 6.1.1.4'
Co Co 0.3494 0.9721 'International Tables Vol C Tables 4.2.6.8 and 6.1.1.4'

loop_
_geom_angle_atom_site_label_1
_geom_angle_atom_site_label_2
_geom_angle_atom_site_label_3
_geom_angle
N1 Co1 N4 88.23(14)
N1 Co1 N7 92.55(14)
N4 Co1 N7 179.14(15)
N1 Co1 N3 80.78(15)
N4 Co1 N3 90.78(15)
N7 Co1 N3 89.70(15)
N1 Co1 N6 93.11(15)
N4 Co1 N6 80.37(16)
N7 Co1 N6 99.22(15)
N3 Co1 N6 169.44(15)
N1 Co1 N9 171.96(15)
N4 Co1 N9 99.10(14)
N7 Co1 N9 80.10(15)
N3 Co1 N9 102.28(14)
N6 Co1 N9 84.92(14)
O1 N1 C7 122.4(3)
O1 N1 Co1 124.0(3)
C7 N1 Co1 113.5(3)
N3 N2 C7 114.9(4)
N2 N3 C1 114.9(3)
N2 N3 Co1 115.3(3)
C1 N3 Co1 128.6(3)
O2 N4 C30 119.8(4)
O2 N4 Co1 126.4(3)
C30 N4 Co1 113.7(3)
N6 N5 C30 115.0(4)
N5 N6 C24 115.2(4)
N5 N6 Co1 115.4(3)
C24 N6 Co1 128.4(3)
O3 N7 C53 120.5(3)
O3 N7 Co1 124.8(3)
C53 N7 Co1 114.7(3)
N7 C53 N8 113.9(3)
N7 C53 C54 125.3(4)
N8 C53 C54 120.7(4)
N8 N9 C47 113.9(3)
N8 N9 Co1 115.3(3)
C47 N9 Co1 129.3(3)
C6 C1 C2 120.7(4)
C6 C1 N3 120.5(4)
C2 C1 N3 118.8(4)
C3 C2 C1 119.1(5)
C3 C2 H2A 120.5
C1 C2 H2A 120.5
C2 C3 C4 120.9(5)
C2 C3 H3A 119.5
C4 C3 H3A 119.5
C5 C4 C3 119.9(5)
C5 C4 H4A 120.1
C3 C4 H4A 120.1
C4 C5 C6 121.3(5)
C4 C5 H5A 119.3
C6 C5 H5A 119.3
C1 C6 C5 118.1(5)
C1 C6 H6A 121.0
C5 C6 H6A 121.0
N1 C7 N2 115.2(4)
N1 C7 C8 123.5(4)
N2 C7 C8 120.9(4)
C9 C8 C21 119.7(4)
C9 C8 C7 117.8(4)
C21 C8 C7 122.3(4)
C10 C9 C8 122.0(4)
C10 C9 H9A 119.0
C8 C9 H9A 119.0
C9 C10 C18 120.5(4)
C9 C10 H10A 119.8
C18 C10 H10A 119.8
C12 C11 C18 121.4(5)
C12 C11 H11A 119.3
C18 C11 H11A 119.3
C11 C12 C19 121.3(5)
C11 C12 H12A 119.3
C19 C12 H12A 119.3
C14 C13 C19 121.6(5)
C14 C13 H13A 119.2
C19 C13 H13A 119.2
C13 C14 C15 120.7(5)
C13 C14 H14A 119.6
C15 C14 H14A 119.6
C14 C15 C20 120.3(5)
C14 C15 H15A 119.8
C20 C15 H15A 119.8
C17 C16 C20 121.1(4)
C17 C16 H16A 119.5
C20 C16 H16A 119.5
C16 C17 C21 120.7(4)
C16 C17 H17A 119.6
C21 C17 H17A 119.6
C10 C18 C22 118.4(4)
C10 C18 C11 122.7(4)
C22 C18 C11 118.9(4)
C13 C19 C23 118.3(5)
C13 C19 C12 122.6(5)
C23 C19 C12 119.1(4)
C15 C20 C16 121.6(5)
C15 C20 C23 118.6(4)
C16 C20 C23 119.7(4)
C8 C21 C17 122.7(4)
C8 C21 C22 117.7(4)
C17 C21 C22 119.5(4)
C18 C22 C21 121.5(4)
C18 C22 C23 119.5(4)
C21 C22 C23 119.0(4)
C20 C23 C19 120.5(4)
C20 C23 C22 119.8(4)
C19 C23 C22 119.7(4)
C25 C24 C29 122.1(5)
C25 C24 N6 119.7(4)
C29 C24 N6 118.3(5)
C24 C25 C26 119.7(6)
C24 C25 H25A 120.2
C26 C25 H25A 120.2
C25 C26 C27 120.9(6)
C25 C26 H26A 119.5
C27 C26 H26A 119.5
C28 C27 C26 118.6(6)
C28 C27 H27A 120.7
C26 C27 H27A 120.7
C27 C28 C29 122.2(6)
C27 C28 H28A 118.9
C29 C28 H28A 118.9
C24 C29 C28 116.5(6)
C24 C29 H29A 121.8
C28 C29 H29A 121.8
N5 C30 N4 115.3(4)
N5 C30 C31 121.6(4)
N4 C30 C31 123.1(4)
C32 C31 C44 119.9(4)
C32 C31 C30 119.2(4)
C44 C31 C30 120.9(4)
C33 C32 C31 120.4(5)
C33 C32 H32A 119.8
C31 C32 H32A 119.8
C41 C33 C32 122.1(5)
C41 C33 H33A 118.9
C32 C33 H33A 118.9
C35 C34 C41 122.0(5)
C35 C34 H34A 119.0
C41 C34 H34A 119.0
C34 C35 C42 121.5(5)
C34 C35 H35A 119.2
C42 C35 H35A 119.2
C37 C36 C42 121.2(6)
C37 C36 H36A 119.4
C42 C36 H36A 119.4
C36 C37 C38 119.9(6)
C36 C37 H37A 120.0
C38 C37 H37A 120.0
C37 C38 C43 122.3(6)
C37 C38 H38A 118.9
C43 C38 H38A 118.9
C40 C39 C43 122.7(5)
C40 C39 H39A 118.7
C43 C39 H39A 118.7
C39 C40 C44 120.3(4)
C39 C40 H40A 119.8
C44 C40 H40A 119.8
C33 C41 C45 118.7(4)
C33 C41 C34 124.1(5)
C45 C41 C34 117.2(5)
C36 C42 C35 122.0(6)
C36 C42 C46 118.6(6)
C35 C42 C46 119.4(5)
C38 C43 C39 124.1(5)
C38 C43 C46 117.3(5)
C39 C43 C46 118.6(4)
C45 C44 C31 119.2(4)
C45 C44 C40 118.4(4)
C31 C44 C40 122.3(4)
C44 C45 C46 121.0(4)
C44 C45 C41 119.6(4)
C46 C45 C41 119.4(4)
C42 C46 C43 120.6(5)
C42 C46 C45 120.4(5)
C43 C46 C45 119.0(4)
C52 C47 C48 120.5(4)
C52 C47 N9 119.6(4)
C48 C47 N9 119.8(4)
C47 C48 C49 119.1(5)
C47 C48 H48A 120.5
C49 C48 H48A 120.5
C50 C49 C48 120.8(5)
C50 C49 H49A 119.6
C48 C49 H49A 119.6
C49 C50 C51 119.9(5)
C49 C50 H50A 120.0
C51 C50 H50A 120.0
C50 C51 C52 120.3(5)
C50 C51 H51A 119.9
C52 C51 H51A 119.9
C47 C52 C51 119.3(5)
C47 C52 H52A 120.3
C51 C52 H52A 120.3
N9 N8 C53 115.4(3)
C55 C54 C67 119.5(4)
C55 C54 C53 118.9(4)
C67 C54 C53 121.4(4)
C56 C55 C54 121.7(4)
C56 C55 H55A 119.2
C54 C55 H55A 119.2
C55 C56 C64 121.2(4)
C55 C56 H56A 119.4
C64 C56 H56A 119.4
C58 C57 C64 121.9(5)
C58 C57 H57A 119.1
C64 C57 H57A 119.1
C57 C58 C65 121.6(5)
C57 C58 H58A 119.2
C65 C58 H58A 119.2
C60 C59 C65 120.8(6)
C60 C59 H59A 119.6
C65 C59 H59A 119.6
C61 C60 C59 120.4(6)
C61 C60 H60A 119.8
C59 C60 H60A 119.8
C60 C61 C66 121.4(6)
C60 C61 H61A 119.3
C66 C61 H61A 119.3
C63 C62 C66 122.6(5)
C63 C62 H62A 118.7
C66 C62 H62A 118.7
C62 C63 C67 121.1(4)
C62 C63 H63A 119.4
C67 C63 H63A 119.4
C56 C64 C68 118.3(4)
C56 C64 C57 123.1(4)
C68 C64 C57 118.6(4)
C59 C65 C69 118.9(5)
C59 C65 C58 122.4(5)
C69 C65 C58 118.7(5)
C61 C66 C62 123.7(5)
C61 C66 C69 118.2(5)
C62 C66 C69 118.1(4)
C63 C67 C68 118.2(4)
C63 C67 C54 123.4(4)
C68 C67 C54 118.4(4)
C64 C68 C67 120.8(4)
C64 C68 C69 119.0(4)
C67 C68 C69 120.2(4)
C65 C69 C66 120.3(4)
C65 C69 C68 120.3(4)
C66 C69 C68 119.5(4)
C71 C70 C75 120.0
C71 C70 H70 120.0
C75 C70 H70 120.0
C70 C71 C72 120.0
C70 C71 H71 120.0
C72 C71 H71 120.0
C73 C72 C71 120.0
C73 C72 H72 120.0
C71 C72 H72 120.0
C74 C73 C72 120.0
C74 C73 H73 120.0
C72 C73 H73 120.0
C73 C74 C75 120.0
C73 C74 H74 120.0
C75 C74 H74 120.0
C74 C75 C70 120.0
C74 C75 H75 120.0
C70 C75 H75 120.0
C77 C76 C81 120.0
C77 C76 H76 120.0
C81 C76 H76 120.0
C76 C77 C78 120.0
C76 C77 H77 120.0
C78 C77 H77 120.0
C79 C78 C77 120.0
C79 C78 H78 120.0
C77 C78 H78 120.0
C78 C79 C80 120.0
C78 C79 H79 120.0
C80 C79 H79 120.0
C79 C80 C81 120.0
C79 C80 H80 120.0
C81 C80 H80 120.0
C80 C81 C76 120.0
C80 C81 H81 120.0
C76 C81 H81 120.0

loop_
_geom_bond_atom_site_label_1
_geom_bond_atom_site_label_2
_geom_bond_distance
Co1 N1 1.901(3)
Co1 N4 1.903(3)
Co1 N7 1.911(4)
Co1 N3 1.917(3)
Co1 N6 1.935(4)
Co1 N9 1.941(3)
O1 N1 1.251(4)
O2 N4 1.263(4)
O3 N7 1.261(4)
N1 C7 1.343(5)
N2 N3 1.292(4)
N2 C7 1.354(5)
N3 C1 1.432(5)
N4 C30 1.361(5)
N5 N6 1.296(5)
N5 C30 1.345(5)
N6 C24 1.445(5)
N7 C53 1.353(5)
C53 N8 1.373(5)
C53 C54 1.452(5)
N9 N8 1.289(4)
N9 C47 1.439(5)
C1 C6 1.378(6)
C1 C2 1.399(6)
C2 C3 1.355(7)
C2 H2A 0.9300
C3 C4 1.384(8)
C3 H3A 0.9300
C4 C5 1.345(8)
C4 H4A 0.9300
C5 C6 1.396(7)
C5 H5A 0.9300
C6 H6A 0.9300
C7 C8 1.466(5)
C8 C9 1.400(6)
C8 C21 1.418(6)
C9 C10 1.370(6)
C9 H9A 0.9300
C10 C18 1.404(6)
C10 H10A 0.9300
C11 C12 1.337(7)
C11 C18 1.432(6)
C11 H11A 0.9300
C12 C19 1.429(7)
C12 H12A 0.9300
C13 C14 1.358(7)
C13 C19 1.405(7)
C13 H13A 0.9300
C14 C15 1.389(7)
C14 H14A 0.9300
C15 C20 1.409(6)
C15 H15A 0.9300
C16 C17 1.367(6)
C16 C20 1.410(6)
C16 H16A 0.9300
C17 C21 1.418(6)
C17 H17A 0.9300
C18 C22 1.417(6)
C19 C23 1.414(6)
C20 C23 1.411(6)
C21 C22 1.424(6)
C22 C23 1.427(6)
C24 C25 1.351(7)
C24 C29 1.386(7)
C25 C26 1.363(7)
C25 H25A 0.9300
C26 C27 1.384(9)
C26 H26A 0.9300
C27 C28 1.350(9)
C27 H27A 0.9300
C28 C29 1.405(8)
C28 H28A 0.9300
C29 H29A 0.9300
C30 C31 1.466(6)
C31 C32 1.384(6)
C31 C44 1.416(6)
C32 C33 1.381(7)
C32 H32A 0.9300
C33 C41 1.368(7)
C33 H33A 0.9300
C34 C35 1.343(8)
C34 C41 1.448(7)
C34 H34A 0.9300
C35 C42 1.406(8)
C35 H35A 0.9300
C36 C37 1.363(8)
C36 C42 1.399(8)
C36 H36A 0.9300
C37 C38 1.375(8)
C37 H37A 0.9300
C38 C43 1.395(7)
C38 H38A 0.9300
C39 C40 1.348(6)
C39 C43 1.417(7)
C39 H39A 0.9300
C40 C44 1.434(6)
C40 H40A 0.9300
C41 C45 1.438(6)
C42 C46 1.408(6)
C43 C46 1.418(6)
C44 C45 1.408(6)
C45 C46 1.427(6)
C47 C52 1.352(6)
C47 C48 1.383(6)
C48 C49 1.388(6)
C48 H48A 0.9300
C49 C50 1.345(7)
C49 H49A 0.9300
C50 C51 1.368(7)
C50 H50A 0.9300
C51 C52 1.398(6)
C51 H51A 0.9300
C52 H52A 0.9300
C54 C55 1.388(6)
C54 C67 1.427(6)
C55 C56 1.377(6)
C55 H55A 0.9300
C56 C64 1.402(6)
C56 H56A 0.9300
C57 C58 1.334(7)
C57 C64 1.422(6)
C57 H57A 0.9300
C58 C65 1.413(8)
C58 H58A 0.9300
C59 C60 1.384(9)
C59 C65 1.402(8)
C59 H59A 0.9300
C60 C61 1.379(8)
C60 H60A 0.9300
C61 C66 1.402(7)
C61 H61A 0.9300
C62 C63 1.346(6)
C62 C66 1.413(7)
C62 H62A 0.9300
C63 C67 1.423(6)
C63 H63A 0.9300
C64 C68 1.420(6)
C65 C69 1.413(6)
C66 C69 1.425(7)
C67 C68 1.425(5)
C68 C69 1.426(6)
C70 C71 1.3900
C70 C75 1.3900
C70 H70 0.9300
C71 C72 1.3900
C71 H71 0.9300
C72 C73 1.3900
C72 H72 0.9300
C73 C74 1.3900
C73 H73 0.9300
C74 C75 1.3900
C74 H74 0.9300
C75 H75 0.9300
C76 C77 1.3900
C76 C81 1.3900
C76 H76 0.9300
C77 C78 1.3900
C77 H77 0.9300
C78 C79 1.3900
C78 H78 0.9300
C79 C80 1.3900
C79 H79 0.9300
C80 C81 1.3900
C80 H80 0.9300
C81 H81 0.9300

loop_
_geom_torsion_atom_site_label_1
_geom_torsion_atom_site_label_2
_geom_torsion_atom_site_label_3
_geom_torsion_atom_site_label_4
_geom_torsion
C7 N2 N3 C1 172.1(3)
C7 N2 N3 Co1 3.0(5)
C30 N5 N6 C24 -173.2(3)
C30 N5 N6 Co1 -3.6(4)
O3 N7 C53 N8 -179.9(3)
Co1 N7 C53 N8 -0.6(4)
O3 N7 C53 C54 -3.7(6)
Co1 N7 C53 C54 175.6(3)
N2 N3 C1 C6 142.9(4)
Co1 N3 C1 C6 -49.7(5)
N2 N3 C1 C2 -39.1(5)
Co1 N3 C1 C2 128.2(4)
C6 C1 C2 C3 0.2(7)
N3 C1 C2 C3 -177.8(4)
C1 C2 C3 C4 -1.0(8)
C2 C3 C4 C5 0.5(9)
C3 C4 C5 C6 0.9(9)
C2 C1 C6 C5 1.2(7)
N3 C1 C6 C5 179.1(4)
C4 C5 C6 C1 -1.7(8)
O1 N1 C7 N2 -174.8(4)
Co1 N1 C7 N2 5.0(5)
O1 N1 C7 C8 -1.7(6)
Co1 N1 C7 C8 178.1(3)
N3 N2 C7 N1 -5.3(5)
N3 N2 C7 C8 -178.5(4)
N1 C7 C8 C9 -121.5(5)
N2 C7 C8 C9 51.2(6)
N1 C7 C8 C21 53.7(6)
N2 C7 C8 C21 -133.6(5)
C21 C8 C9 C10 -2.3(8)
C7 C8 C9 C10 173.1(5)
C8 C9 C10 C18 -1.8(8)
C18 C11 C12 C19 0.0(8)
C19 C13 C14 C15 -0.5(9)
C13 C14 C15 C20 -0.1(9)
C20 C16 C17 C21 -1.0(7)
C9 C10 C18 C22 4.4(8)
C9 C10 C18 C11 -173.9(5)
C12 C11 C18 C10 179.8(5)
C12 C11 C18 C22 1.5(8)
C14 C13 C19 C23 0.4(8)
C14 C13 C19 C12 179.3(5)
C11 C12 C19 C13 -179.0(5)
C11 C12 C19 C23 0.0(8)
C14 C15 C20 C16 -178.7(5)
C14 C15 C20 C23 0.7(8)
C17 C16 C20 C15 177.5(5)
C17 C16 C20 C23 -1.9(7)
C9 C8 C21 C17 -174.1(5)
C7 C8 C21 C17 10.7(7)
C9 C8 C21 C22 3.5(7)
C7 C8 C21 C22 -171.7(4)
C16 C17 C21 C8 -178.0(4)
C16 C17 C21 C22 4.4(7)
C10 C18 C22 C21 -3.1(7)
C11 C18 C22 C21 175.3(4)
C10 C18 C22 C23 178.6(5)
C11 C18 C22 C23 -3.0(7)
C8 C21 C22 C18 -0.8(6)
C17 C21 C22 C18 176.9(4)
C8 C21 C22 C23 177.5(4)
C17 C21 C22 C23 -4.8(6)
C15 C20 C23 C19 -0.7(7)
C16 C20 C23 C19 178.7(4)
C15 C20 C23 C22 -178.0(4)
C16 C20 C23 C22 1.4(7)
C13 C19 C23 C20 0.2(7)
C12 C19 C23 C20 -178.8(4)
C13 C19 C23 C22 177.5(4)
C12 C19 C23 C22 -1.5(7)
C18 C22 C23 C20 -179.7(4)
C21 C22 C23 C20 2.0(6)
C18 C22 C23 C19 3.0(6)
C21 C22 C23 C19 -175.3(4)
N5 N6 C24 C25 -142.9(4)
Co1 N6 C24 C25 49.1(6)
N5 N6 C24 C29 38.3(5)
Co1 N6 C24 C29 -129.7(4)
C29 C24 C25 C26 0.1(8)
N6 C24 C25 C26 -178.7(5)
C24 C25 C26 C27 1.1(9)
C25 C26 C27 C28 -1.5(11)
C26 C27 C28 C29 0.9(11)
C25 C24 C29 C28 -0.7(8)
N6 C24 C29 C28 178.1(5)
C27 C28 C29 C24 0.2(10)
N6 N5 C30 N4 4.2(5)
N6 N5 C30 C31 -175.9(4)
O2 N4 C30 N5 -179.8(3)
Co1 N4 C30 N5 -2.9(4)
O2 N4 C30 C31 0.3(6)
Co1 N4 C30 C31 177.3(3)
N5 C30 C31 C32 -110.6(5)
N4 C30 C31 C32 69.3(6)
N5 C30 C31 C44 70.5(6)
N4 C30 C31 C44 -109.6(5)
C44 C31 C32 C33 -1.4(8)
C30 C31 C32 C33 179.7(5)
C31 C32 C33 C41 1.1(9)
C41 C34 C35 C42 -0.7(9)
C42 C36 C37 C38 0.5(9)
C36 C37 C38 C43 1.8(9)
C43 C39 C40 C44 0.0(7)
C32 C33 C41 C45 -0.8(9)
C32 C33 C41 C34 179.0(6)
C35 C34 C41 C33 -179.1(6)
C35 C34 C41 C45 0.6(8)
C37 C36 C42 C35 180.0(5)
C37 C36 C42 C46 -1.8(8)
C34 C35 C42 C36 178.7(5)
C34 C35 C42 C46 0.5(8)
C37 C38 C43 C39 175.4(5)
C37 C38 C43 C46 -2.6(7)
C40 C39 C43 C38 179.6(5)
C40 C39 C43 C46 -2.4(7)
C32 C31 C44 C45 1.3(6)
C30 C31 C44 C45 -179.9(4)
C32 C31 C44 C40 -176.3(5)
C30 C31 C44 C40 2.6(6)
C39 C40 C44 C45 2.1(7)
C39 C40 C44 C31 179.7(4)
C31 C44 C45 C46 -179.5(4)
C40 C44 C45 C46 -1.9(6)
C31 C44 C45 C41 -0.9(6)
C40 C44 C45 C41 176.8(4)
C33 C41 C45 C44 0.6(7)
C34 C41 C45 C44 -179.1(4)
C33 C41 C45 C46 179.3(5)
C34 C41 C45 C46 -0.5(7)
C36 C42 C46 C43 0.9(7)
C35 C42 C46 C43 179.2(4)
C36 C42 C46 C45 -178.6(4)
C35 C42 C46 C45 -0.3(7)
C38 C43 C46 C42 1.2(7)
C39 C43 C46 C42 -176.9(4)
C38 C43 C46 C45 -179.2(4)
C39 C43 C46 C45 2.6(6)
C44 C45 C46 C42 179.0(4)
C41 C45 C46 C42 0.4(6)
C44 C45 C46 C43 -0.5(6)
C41 C45 C46 C43 -179.2(4)
N8 N9 C47 C52 -140.2(4)
Co1 N9 C47 C52 54.7(5)
N8 N9 C47 C48 38.6(5)
Co1 N9 C47 C48 -126.5(4)
C52 C47 C48 C49 -0.4(7)
N9 C47 C48 C49 -179.2(4)
C47 C48 C49 C50 1.4(8)
C48 C49 C50 C51 -0.7(9)
C49 C50 C51 C52 -1.0(9)
C48 C47 C52 C51 -1.3(7)
N9 C47 C52 C51 177.5(4)
C50 C51 C52 C47 2.0(8)
C47 N9 N8 C53 -176.0(3)
Co1 N9 N8 C53 -8.8(4)
N7 C53 N8 N9 6.2(5)
C54 C53 N8 N9 -170.2(4)
N7 C53 C54 C55 -44.8(6)
N8 C53 C54 C55 131.1(4)
N7 C53 C54 C67 140.4(4)
N8 C53 C54 C67 -43.6(6)
C67 C54 C55 C56 0.7(7)
C53 C54 C55 C56 -174.1(4)
C54 C55 C56 C64 1.9(7)
C64 C57 C58 C65 2.2(8)
C65 C59 C60 C61 -1.9(10)
C59 C60 C61 C66 1.8(10)
C66 C62 C63 C67 -2.1(8)
C55 C56 C64 C68 -2.6(6)
C55 C56 C64 C57 177.2(4)
C58 C57 C64 C56 179.7(5)
C58 C57 C64 C68 -0.6(7)
C60 C59 C65 C69 -0.2(8)
C60 C59 C65 C58 -178.0(5)
C57 C58 C65 C59 175.7(5)
C57 C58 C65 C69 -2.2(7)
C60 C61 C66 C62 -177.7(6)
C60 C61 C66 C69 0.4(8)
C63 C62 C66 C61 -175.8(5)
C63 C62 C66 C69 6.1(7)
C62 C63 C67 C68 -3.3(7)
C62 C63 C67 C54 177.6(4)
C55 C54 C67 C63 176.5(4)
C53 C54 C67 C63 -8.7(6)
C55 C54 C67 C68 -2.5(6)
C53 C54 C67 C68 172.2(4)
C56 C64 C68 C67 0.7(6)
C57 C64 C68 C67 -179.0(4)
C56 C64 C68 C69 178.9(4)
C57 C64 C68 C69 -0.9(6)
C63 C67 C68 C64 -177.3(4)
C54 C67 C68 C64 1.8(6)
C63 C67 C68 C69 4.6(6)
C54 C67 C68 C69 -176.3(4)
C59 C65 C69 C66 2.3(7)
C58 C65 C69 C66 -179.8(4)
C59 C65 C69 C68 -177.3(4)
C58 C65 C69 C68 0.7(7)
C61 C66 C69 C65 -2.4(7)
C62 C66 C69 C65 175.8(4)
C61 C66 C69 C68 177.2(4)
C62 C66 C69 C68 -4.6(6)
C64 C68 C69 C65 0.8(6)
C67 C68 C69 C65 179.0(4)
C64 C68 C69 C66 -178.7(4)
C67 C68 C69 C66 -0.6(6)
C75 C70 C71 C72 0.0
C70 C71 C72 C73 0.0
C71 C72 C73 C74 0.0
C72 C73 C74 C75 0.0
C73 C74 C75 C70 0.0
C71 C70 C75 C74 0.0
C81 C76 C77 C78 0.0
C76 C77 C78 C79 0.0
C77 C78 C79 C80 0.0
C78 C79 C80 C81 0.0
C79 C80 C81 C76 0.0
C77 C76 C81 C80 0.0
